data_5910086
loop_
_publ_author_name
'Okada, K.'
'Marumo, F.'
'Iwai, S. I.'

_publ_section_title 'The crystal structure of K2 W4 O13'
_journal_name_full 'Acta Crystallographica B (24,1968-38,1982)'
_journal_year 1978
_journal_volume 34
_journal_issue 11
_journal_page_first 3193
_journal_page_last 3195
_journal_coden_ASTM ACBCAR
_journal_paper_doi 10.1107/S0567740878014739
_chemical_formula_structural 'K2 W4 O13'
_chemical_formula_sum 'K2 O13 W4'
_chemical_name_systematic 'Potassium Tetratungstate'
_space_group_IT_number 147
_symmetry_cell_setting trigonal
_symmetry_Int_Tables_number 147
_symmetry_space_group_name_Hall '-P 3'
_symmetry_space_group_name_H-M 'P -3'
_audit_creation_date 1980/01/01
_cell_angle_alpha 90.
_cell_angle_beta 90.
_cell_angle_gamma 120.
_cell_formula_units_Z 3
_cell_length_a 15.566(1)
_cell_length_b 15.566(1)
_cell_length_c 3.746(1)
_cell_volume 786.1(2)
_exptl_crystal_density_meas 6.31
_refine_ls_R_factor_all 0.081
_cod_original_cell_volume 786.05
_cod_database_code 5910086

loop_
_symmetry_equiv_pos_site_id
_symmetry_equiv_pos_as_xyz
1 'x-y, x, -z'
2 'y, -x+y, -z'
3 '-x, -y, -z'
4 '-x+y, -x, z'
5 '-y, x-y, z'
6 'x, y, z'

loop_
_atom_site_aniso_label
_atom_site_aniso_type_symbol
_atom_site_aniso_U_11
_atom_site_aniso_U_22
_atom_site_aniso_U_33
_atom_site_aniso_U_12
_atom_site_aniso_U_13
_atom_site_aniso_U_23
W1 W6+ 0.0055(3) 0.0030(2) 0.0057(2) 0.0024(2) -.0001(2) -.0006(2)
W2 W6+ 0.0042(3) 0.0030(2) 0.0067(2) 0.0008(2) 0.0006(2) 0.0000(2)
K1 K1+ 0.0225(31) 0.0264(33) 0.0199(29) 0.0148(26) 0.0014(20) -.0014(22)
K2 K1+ 0.057(24) 0.0569 0.0282(75) 0.0285 0 0
O1 O2- 0.0256(90) 0.0207(84) 0.045(12) 0.0181(76) -.0230(84) -.0208(80)
O2 O2- 0.0256(94) 0.0093(71) 0.048(13) 0.0048(67) 0.0116(89) 0.0090(74)
O3 O2- 0.00472 0.0149(85) 0.081(20) -.0033(63) -.0021(84) -.0134(98)
O4 O2- 0.0158(74) 0.0223(88) 0.039(11) 0.0131(69) 0.0025(71) 0.0001(75)
O5 O2- 0.107(26) 0.067(19) 0.0043(72) 0.058(19) 0.017(11) 0.0132(92)
O6 O2- 0.049(17) 0.098(27) 0.0118(97) 0.014(17) -0.006(10) -0.005(13)
O7 O2- 0.0026(85) 0.026(14) 0.066(23) 0.0024(90) 0.011(11) 0.024(14)

loop_
_atom_site_label
_atom_site_type_symbol
_atom_site_symmetry_multiplicity
_atom_site_Wyckoff_symbol
_atom_site_fract_x
_atom_site_fract_y
_atom_site_fract_z
_atom_site_occupancy
_atom_site_attached_hydrogens
W1 W6+ 6 g 0.26688(5) 0.08818(5) -.0591(2) 1. 0
W2 W6+ 6 g 0.45214(5) 0.36222(5) -.0559(2) 1. 0
K1 K1+ 6 g 0.4977(5) 0.1821(6) 0.474(2) 0.8333 0
K2 K1+ 1 b 0 0 0.5 1. 0
O1 O2- 6 g 0.350(2) 0.039(2) 0.016(6) 1. 0
O2 O2- 6 g 0.374(2) 0.225(1) -.008(7) 1. 0
O3 O2- 6 g 0.028(1) 0.179(2) 0.002(9) 1. 0
O4 O2- 6 g 0.567(2) 0.368(2) -.012(6) 1. 0
O5 O2- 6 g 0.275(3) 0.098 0.479(5) 1. 0
O6 O2- 6 g 0.445(3) 0.358(3) 0.470(7) 1. 0
O7 O2- 3 e 0.5 0 0 1. 0

loop_
_atom_type_symbol
_atom_type_oxidation_number
K1+ 1
O2- -2
W6+ 6
